data_4331411
loop_
_publ_author_name
'Deudon, C.'
'Cunin, F.'
'Mula, B.'
'Favier, F.'
'Pascal, J.L.'

_publ_section_title
;
 First anhydrous gold perchlorato complex: Cl O2 Au (Cl O4)4. Synthesis
 and molecular and crystal structure analysis
;
_journal_name_full 'Inorganic Chemistry'
_journal_page_first 4173
_journal_page_last 4178
_journal_paper_doi 10.1021/ic020161z
_journal_volume 41
_journal_year 2002
_chemical_formula_sum 'Au Cl5 O18'
_chemical_name_systematic '(Cl O2) (Au (Cl O4)4)'
_space_group_IT_number 15
_symmetry_space_group_name_Hall '-C 2yc'
_symmetry_space_group_name_H-M 'C 1 2/c 1'
_cell_angle_alpha 90
_cell_angle_beta 128.325
_cell_angle_gamma 90
_cell_formula_units_Z 4
_cell_length_a 15.0474
_cell_length_b 5.2944
_cell_length_c 22.202
_cell_volume 1387.607
_citation_journal_id_ASTM INOCAJ
_cod_data_source_file gold_145.cif
_cod_data_source_block Au1Cl5O18
_cod_original_formula_sum 'Au1 Cl5 O18'
_cod_database_code 4331411

loop_
_symmetry_equiv_pos_as_xyz
x,y,z
-x,y,-z+1/2
-x,-y,-z
x,-y,z-1/2
x+1/2,y+1/2,z
-x+1/2,y+1/2,-z+1/2
-x+1/2,-y+1/2,-z
x+1/2,-y+1/2,z-1/2

loop_
_atom_site_label
_atom_site_type_symbol
_atom_site_fract_x
_atom_site_fract_y
_atom_site_fract_z
_atom_site_occupancy
_atom_site_U_iso_or_equiv
Au1 Au+3 0 0 0.5 1 0.0
Cl1 Cl+7 0.101 0.0274 0.6705 1 0.0
O7 O-2 0.0234 -0.0891 0.5902 1 0.0
O6 O-2 0.8324 0.4358 0.5207 1 0.0
Cl3 Cl+7 0.8116 0.3714 0.4547 1 0.0
O5 O-2 0.8361 0.092 0.4527 1 0.0
O1 O-2 0.865 0.528 0.4362 1 0.0
O8 O-2 0.0641 0.2828 0.6579 1 0.0
O9 O-2 0.1029 0.616 0.8123 1 0.0
O3 O-2 0.2072 0.0144 0.6943 1 0.0
O2 O-2 0.079 -0.0927 0.7132 1 0.0
Cl2 Cl+5 0 0.509 0.75 1 0.0
O4 O-2 0.6101 0.3913 0.3917 1 0.0
